data_7152239
loop_
_publ_author_name
'Trinchera, Piera'
'Musio, Biagia'
'Degennaro, Leonardo'
'Moliterni, Anna'
'Falcicchio, Aurelia'
'Luisi, Renzo'

_publ_section_title
;
 One-pot preparation of piperazines by regioselective ring-opening of
 non-activated arylaziridines.
;
_journal_issue 10
_journal_name_full 'Organic &amp; biomolecular chemistry'
_journal_page_first 1962
_journal_page_last 1965
_journal_paper_doi 10.1039/c2ob07099e
_journal_volume 10
_journal_year 2012
_chemical_formula_moiety 'C24 H30 N2'
_chemical_formula_sum 'C24 H30 N2'
_chemical_formula_weight 346.50
_chemical_name_systematic
;
?
;
_space_group_IT_number 2
_symmetry_cell_setting triclinic
_symmetry_space_group_name_Hall '-P 1'
_symmetry_space_group_name_H-M 'P -1'
_atom_sites_solution_hydrogens geom
_atom_sites_solution_primary direct
_atom_sites_solution_secondary difmap
_audit_creation_method SHELXL-97
_cell_angle_alpha 74.541(7)
_cell_angle_beta 78.907(7)
_cell_angle_gamma 76.897(6)
_cell_formula_units_Z 2
_cell_length_a 8.4011(7)
_cell_length_b 10.0557(8)
_cell_length_c 13.0329(15)
_cell_measurement_temperature 293(2)
_cell_measurement_theta_max 27.5
_cell_measurement_theta_min 5.0
_cell_volume 1023.28(17)
_computing_cell_refinement 'DIRAX (Duisenberg,1992)'
_computing_data_collection 'COLLECT (Nonius, 2002) '
_computing_data_reduction 'EVAL (Nonius, 2002)'
_computing_publication_material 'WinGX (Farrugia, 1999)'
_computing_structure_refinement 'SHELXL-97 (Sheldrick, 2008)'
_computing_structure_solution 'SIR2011, updated version of SIR2008 (Burla et al., 2007)'
_diffrn_ambient_temperature 293(2)
_diffrn_measured_fraction_theta_full 0.984
_diffrn_measured_fraction_theta_max 0.984
_diffrn_measurement_device_type 'Bruker-Nonius KappaCCD'
_diffrn_measurement_method '\f scans and \w scans'
_diffrn_radiation_monochromator graphite
_diffrn_radiation_source 'fine-focus sealed tube'
_diffrn_radiation_type MoK\a
_diffrn_radiation_wavelength 0.71073
_diffrn_reflns_av_R_equivalents 0.0734
_diffrn_reflns_av_sigmaI/netI 0.0898
_diffrn_reflns_limit_h_max 10
_diffrn_reflns_limit_h_min -10
_diffrn_reflns_limit_k_max 13
_diffrn_reflns_limit_k_min -13
_diffrn_reflns_limit_l_max 16
_diffrn_reflns_limit_l_min -16
_diffrn_reflns_number 12358
_diffrn_reflns_theta_full 27.50
_diffrn_reflns_theta_max 27.50
_diffrn_reflns_theta_min 5.03
_exptl_absorpt_coefficient_mu 0.065
_exptl_absorpt_correction_T_max 0.9871
_exptl_absorpt_correction_T_min 0.9744
_exptl_absorpt_correction_type empirical
_exptl_absorpt_process_details 'SADABS (Sheldrick, 2002)'
_exptl_crystal_colour colourless
_exptl_crystal_density_diffrn 1.125
_exptl_crystal_density_method 'not measured'
_exptl_crystal_description block
_exptl_crystal_F_000 376
_exptl_crystal_size_max 0.40
_exptl_crystal_size_mid 0.40
_exptl_crystal_size_min 0.20
_refine_diff_density_max 0.161
_refine_diff_density_min -0.189
_refine_diff_density_rms 0.037
_refine_ls_extinction_method none
_refine_ls_goodness_of_fit_ref 0.984
_refine_ls_hydrogen_treatment mixed
_refine_ls_matrix_type full
_refine_ls_number_parameters 273
_refine_ls_number_reflns 4612
_refine_ls_number_restraints 0
_refine_ls_restrained_S_all 0.984
_refine_ls_R_factor_all 0.1402
_refine_ls_R_factor_gt 0.0585
_refine_ls_shift/su_max 0.000
_refine_ls_shift/su_mean 0.000
_refine_ls_structure_factor_coef Fsqd
_refine_ls_weighting_details 'calc w=1/[\s^2^(Fo^2^)+(0.0663P)^2^+0.0245P] where P=(Fo^2^+2Fc^2^)/3'
_refine_ls_weighting_scheme calc
_refine_ls_wR_factor_gt 0.1212
_refine_ls_wR_factor_ref 0.1511
_reflns_number_gt 2354
_reflns_number_total 4612
_reflns_threshold_expression >2sigma(I)
_cod_data_source_file c2ob07099e.txt
_cod_data_source_block meso_2n
_cod_original_sg_symbol_H-M P-1
_cod_database_code 7152239

loop_
_symmetry_equiv_pos_as_xyz
'x, y, z'
'-x, -y, -z'

loop_
_atom_site_label
_atom_site_type_symbol
_atom_site_fract_x
_atom_site_fract_y
_atom_site_fract_z
_atom_site_U_iso_or_equiv
_atom_site_adp_type
_atom_site_occupancy
_atom_site_symmetry_multiplicity
_atom_site_calc_flag
_atom_site_refinement_flags
N1 N 0.46607(19) 1.62091(16) 0.04583(13) 0.0382(4) Uani 1 1 d .
N2 N 0.0458(2) 0.87990(16) 0.45306(13) 0.0401(4) Uani 1 1 d .
C3 C 0.6722(2) 1.4975(2) 0.17047(15) 0.0377(5) Uani 1 1 d .
C6 C 0.2647(2) 0.9898(2) 0.32667(15) 0.0388(5) Uani 1 1 d .
C7 C 0.3865(3) 0.8771(2) 0.36282(18) 0.0491(5) Uani 1 1 d .
H7 H 0.3625 0.8147 0.4281 0.059 Uiso 1 1 calc R
C8 C 0.3026(3) 1.0846(2) 0.22918(16) 0.0438(5) Uani 1 1 d .
C9 C 0.7666(2) 1.6008(2) 0.12993(17) 0.0463(5) Uani 1 1 d .
H9 H 0.7488 1.6641 0.0649 0.056 Uiso 1 1 calc R
C10 C 0.6989(2) 1.4035(2) 0.26859(16) 0.0423(5) Uani 1 1 d .
C11 C 0.3662(3) 1.7035(2) 0.11976(19) 0.0555(6) Uani 1 1 d .
H11A H 0.4355 1.7197 0.1641 0.083 Uiso 1 1 calc R
H11B H 0.2835 1.6534 0.1643 0.083 Uiso 1 1 calc R
H11C H 0.3138 1.7919 0.0796 0.083 Uiso 1 1 calc R
C12 C 0.9128(3) 1.5201(3) 0.2814(2) 0.0559(6) Uani 1 1 d .
H12 H 0.9927 1.5279 0.3188 0.067 Uiso 1 1 calc R
C13 C 0.8874(3) 1.6117(2) 0.1844(2) 0.0544(6) Uani 1 1 d .
H13 H 0.9511 1.6809 0.1555 0.065 Uiso 1 1 calc R
C14 C 0.8200(3) 1.4172(2) 0.32276(18) 0.0513(6) Uani 1 1 d .
H14 H 0.8382 1.3552 0.3883 0.062 Uiso 1 1 calc R
C15 C 0.1823(3) 1.2149(2) 0.18594(19) 0.0594(6) Uani 1 1 d .
H15A H 0.1248 1.2547 0.2460 0.071 Uiso 1 1 calc R
H15B H 0.2455 1.2827 0.1387 0.071 Uiso 1 1 calc R
C16 C 0.6055(3) 1.2855(2) 0.31835(19) 0.0618(7) Uani 1 1 d .
H16A H 0.5829 1.2503 0.2612 0.074 Uiso 1 1 calc R
H16B H 0.6757 1.2096 0.3615 0.074 Uiso 1 1 calc R
C17 C 0.5407(3) 0.8550(3) 0.3053(2) 0.0579(6) Uani 1 1 d .
H17 H 0.6205 0.7791 0.3314 0.069 Uiso 1 1 calc R
C18 C 0.4592(3) 1.0593(2) 0.17146(18) 0.0543(6) Uani 1 1 d .
H18 H 0.4851 1.1205 0.1059 0.065 Uiso 1 1 calc R
C20 C 0.5761(3) 0.9463(3) 0.2087(2) 0.0611(7) Uani 1 1 d .
H20 H 0.6798 0.9315 0.1684 0.073 Uiso 1 1 calc R
C19 C 0.0225(3) 0.8007(2) 0.3800(2) 0.0613(7) Uani 1 1 d .
H19A H 0.1248 0.7789 0.3349 0.092 Uiso 1 1 calc R
H19B H -0.0598 0.8559 0.3361 0.092 Uiso 1 1 calc R
H19C H -0.0129 0.7152 0.4209 0.092 Uiso 1 1 calc R
C1 C 0.5482(2) 1.4839(2) 0.10376(16) 0.0366(5) Uani 1 1 d .
H1A H 0.462(2) 1.4316(19) 0.1545(16) 0.044 Uiso 1 1 d .
C4 C 0.3593(2) 1.5994(2) -0.02258(17) 0.0394(5) Uani 1 1 d .
H4B H 0.268(2) 1.549(2) 0.0244(16) 0.047 Uiso 1 1 d .
H4A H 0.305(2) 1.695(2) -0.0583(16) 0.047 Uiso 1 1 d .
C23 C 0.0406(5) 1.0882(4) 0.1048(3) 0.0932(11) Uani 1 1 d .
H23A H -0.045(4) 1.090(3) 0.065(3) 0.112 Uiso 1 1 d .
H23B H 0.111(4) 1.005(3) 0.128(3) 0.112 Uiso 1 1 d .
C5 C 0.0984(2) 1.0123(2) 0.39548(16) 0.0367(5) Uani 1 1 d .
H5A H 0.011(2) 1.071(2) 0.3503(15) 0.044 Uiso 1 1 d .
C2 C -0.1092(3) 0.9086(2) 0.52314(17) 0.0410(5) Uani 1 1 d .
H2A H -0.198(3) 0.966(2) 0.4777(16) 0.049 Uiso 1 1 d .
H2B H -0.140(2) 0.817(2) 0.5618(16) 0.049 Uiso 1 1 d .
C22 C 0.4482(4) 1.3227(5) 0.3865(3) 0.0819(9) Uani 1 1 d .
H22A H 0.391(4) 1.239(3) 0.422(2) 0.098 Uiso 1 1 d .
C21 C 0.0573(3) 1.1993(4) 0.1268(2) 0.0722(8) Uani 1 1 d .
H21A H -0.027(3) 1.297(3) 0.096(2) 0.087 Uiso 1 1 d .
C24 C 0.3823(5) 1.4421(5) 0.4074(3) 0.1020(12) Uani 1 1 d .
H24A H 0.283(5) 1.461(3) 0.453(3) 0.122 Uiso 1 1 d .
H24B H 0.438(4) 1.520(4) 0.379(3) 0.122 Uiso 1 1 d .

loop_
_atom_site_aniso_label
_atom_site_aniso_U_11
_atom_site_aniso_U_22
_atom_site_aniso_U_33
_atom_site_aniso_U_23
_atom_site_aniso_U_13
_atom_site_aniso_U_12
N1 0.0384(9) 0.0416(9) 0.0380(9) -0.0137(7) -0.0114(7) -0.0040(7)
N2 0.0439(10) 0.0402(9) 0.0398(9) -0.0143(8) 0.0011(8) -0.0146(8)
C3 0.0353(11) 0.0447(11) 0.0359(10) -0.0138(9) -0.0066(9) -0.0068(9)
C6 0.0364(11) 0.0457(12) 0.0369(11) -0.0144(9) -0.0035(9) -0.0090(9)
C7 0.0418(12) 0.0577(14) 0.0456(12) -0.0118(11) -0.0035(10) -0.0075(11)
C8 0.0468(12) 0.0470(12) 0.0400(11) -0.0122(10) -0.0010(10) -0.0152(10)
C9 0.0413(12) 0.0567(13) 0.0419(12) -0.0095(10) -0.0073(10) -0.0124(10)
C10 0.0452(12) 0.0467(12) 0.0367(11) -0.0114(9) -0.0086(9) -0.0073(10)
C11 0.0524(13) 0.0626(14) 0.0584(14) -0.0304(12) -0.0169(11) 0.0023(11)
C12 0.0456(13) 0.0683(16) 0.0663(16) -0.0313(13) -0.0248(12) -0.0033(12)
C13 0.0418(13) 0.0639(15) 0.0649(15) -0.0240(12) -0.0073(11) -0.0143(11)
C14 0.0544(14) 0.0560(13) 0.0467(13) -0.0154(11) -0.0230(11) 0.0011(11)
C15 0.0638(15) 0.0558(14) 0.0486(13) 0.0009(11) 0.0006(12) -0.0135(12)
C16 0.0781(18) 0.0603(15) 0.0505(14) 0.0016(12) -0.0279(14) -0.0210(14)
C17 0.0396(13) 0.0651(15) 0.0683(16) -0.0218(13) -0.0059(12) -0.0025(11)
C18 0.0537(14) 0.0609(14) 0.0473(13) -0.0135(11) 0.0118(11) -0.0237(12)
C20 0.0396(13) 0.0751(17) 0.0717(17) -0.0305(14) 0.0118(12) -0.0174(12)
C19 0.0665(16) 0.0668(15) 0.0642(15) -0.0361(13) 0.0058(12) -0.0278(13)
C1 0.0381(11) 0.0408(11) 0.0318(10) -0.0061(8) -0.0085(9) -0.0088(9)
C4 0.0378(11) 0.0422(11) 0.0403(11) -0.0104(9) -0.0130(10) -0.0044(10)
C23 0.107(3) 0.093(2) 0.089(2) -0.033(2) -0.042(2) -0.001(2)
C5 0.0355(11) 0.0396(11) 0.0350(10) -0.0078(9) -0.0036(9) -0.0090(9)
C2 0.0406(12) 0.0421(12) 0.0420(12) -0.0111(10) 0.0007(10) -0.0146(10)
C22 0.068(2) 0.106(3) 0.0698(19) 0.0068(19) -0.0131(16) -0.0404(19)
C21 0.0637(17) 0.084(2) 0.0589(16) -0.0070(15) -0.0067(13) -0.0055(15)
C24 0.073(2) 0.142(4) 0.079(2) -0.020(2) 0.0074(17) -0.016(2)

loop_
_atom_type_symbol
_atom_type_description
_atom_type_scat_dispersion_real
_atom_type_scat_dispersion_imag
_atom_type_scat_source
C C 0.0033 0.0016 'International Tables Vol C Tables 4.2.6.8 and 6.1.1.4'
H H 0.0000 0.0000 'International Tables Vol C Tables 4.2.6.8 and 6.1.1.4'
N N 0.0061 0.0033 'International Tables Vol C Tables 4.2.6.8 and 6.1.1.4'

loop_
_geom_angle_atom_site_label_1
_geom_angle_atom_site_label_2
_geom_angle_atom_site_label_3
_geom_angle
_geom_angle_site_symmetry_1
_geom_angle_site_symmetry_3
C11 N1 C4 108.84(15) . .
C11 N1 C1 111.50(15) . .
C4 N1 C1 109.34(14) . .
C2 N2 C19 108.80(16) . .
C2 N2 C5 109.40(15) . .
C19 N2 C5 112.11(16) . .
C9 C3 C10 119.07(17) . .
C9 C3 C1 119.13(17) . .
C10 C3 C1 121.70(17) . .
C7 C6 C8 118.64(19) . .
C7 C6 C5 119.80(18) . .
C8 C6 C5 121.47(18) . .
C17 C7 C6 122.0(2) . .
C17 C7 H7 119.0 . .
C6 C7 H7 119.0 . .
C18 C8 C6 118.4(2) . .
C18 C8 C15 118.8(2) . .
C6 C8 C15 122.78(19) . .
C3 C9 C13 121.2(2) . .
C3 C9 H9 119.4 . .
C13 C9 H9 119.4 . .
C14 C10 C3 118.85(19) . .
C14 C10 C16 117.91(19) . .
C3 C10 C16 123.23(17) . .
N1 C11 H11A 109.5 . .
N1 C11 H11B 109.5 . .
H11A C11 H11B 109.5 . .
N1 C11 H11C 109.5 . .
H11A C11 H11C 109.5 . .
H11B C11 H11C 109.5 . .
C14 C12 C13 119.74(19) . .
C14 C12 H12 120.1 . .
C13 C12 H12 120.1 . .
C12 C13 C9 119.8(2) . .
C12 C13 H13 120.1 . .
C9 C13 H13 120.1 . .
C12 C14 C10 121.3(2) . .
C12 C14 H14 119.3 . .
C10 C14 H14 119.3 . .
C21 C15 C8 117.6(2) . .
C21 C15 H15A 107.9 . .
C8 C15 H15A 107.9 . .
C21 C15 H15B 107.9 . .
C8 C15 H15B 107.9 . .
H15A C15 H15B 107.2 . .
C22 C16 C10 115.1(2) . .
C22 C16 H16A 108.5 . .
C10 C16 H16A 108.5 . .
C22 C16 H16B 108.5 . .
C10 C16 H16B 108.5 . .
H16A C16 H16B 107.5 . .
C7 C17 C20 119.1(2) . .
C7 C17 H17 120.4 . .
C20 C17 H17 120.4 . .
C20 C18 C8 121.6(2) . .
C20 C18 H18 119.2 . .
C8 C18 H18 119.2 . .
C18 C20 C17 120.2(2) . .
C18 C20 H20 119.9 . .
C17 C20 H20 119.9 . .
N2 C19 H19A 109.5 . .
N2 C19 H19B 109.5 . .
H19A C19 H19B 109.5 . .
N2 C19 H19C 109.5 . .
H19A C19 H19C 109.5 . .
H19B C19 H19C 109.5 . .
N1 C1 C4 108.64(15) . 2_685
N1 C1 C3 112.47(15) . .
C4 C1 C3 107.98(15) 2_685 .
N1 C1 H1A 109.7(11) . .
C4 C1 H1A 110.1(11) 2_685 .
C3 C1 H1A 108.0(10) . .
N1 C4 C1 113.10(16) . 2_685
N1 C4 H4B 109.5(11) . .
C1 C4 H4B 109.3(11) 2_685 .
N1 C4 H4A 106.0(11) . .
C1 C4 H4A 111.5(11) 2_685 .
H4B C4 H4A 107.3(16) . .
C21 C23 H23A 120.9(19) . .
C21 C23 H23B 120(2) . .
H23A C23 H23B 119(3) . .
N2 C5 C2 108.59(15) . 2_576
N2 C5 C6 112.22(16) . .
C2 C5 C6 108.89(16) 2_576 .
N2 C5 H5A 108.6(11) . .
C2 C5 H5A 107.4(11) 2_576 .
C6 C5 H5A 110.9(11) . .
N2 C2 C5 113.41(16) . 2_576
N2 C2 H2A 109.3(11) . .
C5 C2 H2A 108.2(11) 2_576 .
N2 C2 H2B 107.1(12) . .
C5 C2 H2B 108.9(11) 2_576 .
H2A C2 H2B 109.9(16) . .
C24 C22 C16 128.1(3) . .
C24 C22 H22A 119.0(17) . .
C16 C22 H22A 112.9(16) . .
C23 C21 C15 127.4(3) . .
C23 C21 H21A 117.4(13) . .
C15 C21 H21A 115.1(13) . .
C22 C24 H24A 125(2) . .
C22 C24 H24B 120(2) . .
H24A C24 H24B 115(3) . .

loop_
_geom_bond_atom_site_label_1
_geom_bond_atom_site_label_2
_geom_bond_distance
_geom_bond_site_symmetry_2
N1 C11 1.457(3) .
N1 C4 1.465(2) .
N1 C1 1.469(2) .
N2 C2 1.458(2) .
N2 C19 1.458(2) .
N2 C5 1.462(2) .
C3 C9 1.381(3) .
C3 C10 1.396(3) .
C3 C1 1.528(2) .
C6 C7 1.389(3) .
C6 C8 1.400(3) .
C6 C5 1.514(3) .
C7 C17 1.369(3) .
C7 H7 0.9300 .
C8 C18 1.389(3) .
C8 C15 1.510(3) .
C9 C13 1.383(3) .
C9 H9 0.9300 .
C10 C14 1.395(3) .
C10 C16 1.504(3) .
C11 H11A 0.9600 .
C11 H11B 0.9600 .
C11 H11C 0.9600 .
C12 C14 1.369(3) .
C12 C13 1.373(3) .
C12 H12 0.9300 .
C13 H13 0.9300 .
C14 H14 0.9300 .
C15 C21 1.474(4) .
C15 H15A 0.9700 .
C15 H15B 0.9700 .
C16 C22 1.475(4) .
C16 H16A 0.9700 .
C16 H16B 0.9700 .
C17 C20 1.371(3) .
C17 H17 0.9300 .
C18 C20 1.369(3) .
C18 H18 0.9300 .
C20 H20 0.9300 .
C19 H19A 0.9600 .
C19 H19B 0.9600 .
C19 H19C 0.9600 .
C1 C4 1.512(3) 2_685
C1 H1A 1.02(2) .
C4 C1 1.512(3) 2_685
C4 H4B 1.02(2) .
C4 H4A 0.99(2) .
C23 C21 1.267(4) .
C23 H23A 0.96(3) .
C23 H23B 0.92(3) .
C5 C2 1.512(3) 2_576
C5 H5A 1.012(19) .
C2 C5 1.512(3) 2_576
C2 H2A 1.01(2) .
C2 H2B 0.99(2) .
C22 C24 1.280(5) .
C22 H22A 1.02(3) .
C21 H21A 1.10(3) .
C24 H24A 0.94(4) .
C24 H24B 0.95(4) .
